data_7061615
loop_
_publ_author_name
'Hu, Yong'
'Lu, Zu-Jia'
'Dong, Wen-Shuai'
'Zhang, Jian-Guo'
'Sinditskii, Valery P.'

_publ_section_title
;
 Detonation performance enhancement through a positional isomerism
 modification strategy
;
_journal_issue 29
_journal_name_full 'New Journal of Chemistry'
_journal_page_first 13874
_journal_page_last 13879
_journal_paper_doi 10.1039/D2NJ02515A
_journal_volume 46
_journal_year 2022
_chemical_formula_sum 'C16 H22 N18 O10'
_chemical_formula_weight 626.52
_space_group_IT_number 11
_space_group_name_Hall '-P 2yb'
_space_group_name_H-M_alt 'P 1 21/m 1'
_symmetry_cell_setting monoclinic
_symmetry_space_group_name_H-M 'P 1 21/m 1'
_atom_sites_solution_hydrogens geom
_atom_sites_solution_primary direct
_atom_sites_solution_secondary difmap
_audit_creation_method SHELXL-97
_audit_update_record
;
2022-04-23 deposited with the CCDC.	2022-06-20 downloaded from the CCDC.
;
_cell_angle_alpha 90.00
_cell_angle_beta 95.504(3)
_cell_angle_gamma 90.00
_cell_formula_units_Z 1
_cell_length_a 9.1828(9)
_cell_length_b 6.5037(8)
_cell_length_c 11.7685(13)
_cell_measurement_reflns_used 646
_cell_measurement_temperature 298(2)
_cell_measurement_theta_max 25.614
_cell_measurement_theta_min 2.692
_cell_volume 699.60(13)
_computing_structure_refinement 'SHELXL-97 (Sheldrick, 1997)'
_computing_structure_solution 'SHELXS-97 (Sheldrick, 1990)'
_diffrn_ambient_temperature 298(2)
_diffrn_measured_fraction_theta_full 0.993
_diffrn_measured_fraction_theta_max 0.993
_diffrn_measurement_device_type 'CCD area detector'
_diffrn_measurement_method 'phi and omega scans'
_diffrn_radiation_monochromator graphite
_diffrn_radiation_source 'fine-focus sealed tube'
_diffrn_radiation_type MoK\a
_diffrn_radiation_wavelength 0.71073
_diffrn_reflns_av_R_equivalents 0.0932
_diffrn_reflns_av_sigmaI/netI 0.0727
_diffrn_reflns_limit_h_max 8
_diffrn_reflns_limit_h_min -10
_diffrn_reflns_limit_k_max 7
_diffrn_reflns_limit_k_min -7
_diffrn_reflns_limit_l_max 12
_diffrn_reflns_limit_l_min -14
_diffrn_reflns_number 3498
_diffrn_reflns_theta_full 25.02
_diffrn_reflns_theta_max 25.02
_diffrn_reflns_theta_min 2.23
_exptl_absorpt_coefficient_mu 0.125
_exptl_absorpt_correction_T_max 0.9938
_exptl_absorpt_correction_T_min 0.9611
_exptl_absorpt_correction_type multi-scan
_exptl_absorpt_process_details sadabs
_exptl_crystal_colour colorless
_exptl_crystal_density_diffrn 1.492
_exptl_crystal_density_method 'not measured'
_exptl_crystal_description block
_exptl_crystal_F_000 326
_exptl_crystal_size_max 0.32
_exptl_crystal_size_mid 0.27
_exptl_crystal_size_min 0.05
_refine_diff_density_max 0.192
_refine_diff_density_min -0.210
_refine_diff_density_rms 0.050
_refine_ls_extinction_method none
_refine_ls_goodness_of_fit_ref 1.065
_refine_ls_hydrogen_treatment mixed
_refine_ls_matrix_type full
_refine_ls_number_parameters 130
_refine_ls_number_reflns 1335
_refine_ls_number_restraints 0
_refine_ls_restrained_S_all 1.065
_refine_ls_R_factor_all 0.1166
_refine_ls_R_factor_gt 0.0600
_refine_ls_shift/su_max 0.000
_refine_ls_shift/su_mean 0.000
_refine_ls_structure_factor_coef Fsqd
_refine_ls_weighting_details 'calc w=1/[\s^2^(Fo^2^)+(0.0395P)^2^+0.0000P] where P=(Fo^2^+2Fc^2^)/3'
_refine_ls_weighting_scheme calc
_refine_ls_wR_factor_gt 0.1185
_refine_ls_wR_factor_ref 0.1349
_reflns_number_gt 756
_reflns_number_total 1335
_reflns_threshold_expression >2sigma(I)
_cod_data_source_file d2nj02515a2.cif
_cod_data_source_block 210519h
_cod_depositor_comments
;
The following automatic conversions were performed:

data item '_symmetry_cell_setting' value 'Monoclinic' was changed to
'monoclinic' in accordance with the
/home/data/users/saulius/crontab/automatic-downloads/rss-feeds/RSC/lib/dictionaries/cif_core.dic
dictionary named 'cif_core.dic' version 2.4.2 last updated on
2011-04-26.

Automatic conversion script
Id: cif_fix_values 7556 2019-12-06 15:28:31Z antanas 

 Adding full bibliography for 7061613--7061616.cif.
;
_cod_original_sg_symbol_H-M P2(1)/m
_cod_database_code 7061615

loop_
_symmetry_equiv_pos_as_xyz
'x, y, z'
'-x, y+1/2, -z'
'-x, -y, -z'
'x, -y-1/2, z'

loop_
_atom_site_label
_atom_site_type_symbol
_atom_site_fract_x
_atom_site_fract_y
_atom_site_fract_z
_atom_site_U_iso_or_equiv
_atom_site_adp_type
_atom_site_occupancy
_atom_site_symmetry_multiplicity
_atom_site_calc_flag
_atom_site_refinement_flags
_atom_site_disorder_assembly
_atom_site_disorder_group
O1 O 0.6640(3) 0.2500 0.5667(2) 0.0710(10) Uani 1 2 d S . .
O2 O 0.1946(3) 0.2500 0.4200(2) 0.0693(10) Uani 1 2 d S . .
O3 O 0.9481(4) 0.2500 0.0197(3) 0.1188(17) Uani 1 2 d S . .
O4 O 0.7985(3) 0.2500 -0.1344(3) 0.0971(13) Uani 1 2 d S . .
O5 O 0.5690(3) 0.7500 0.2450(2) 0.0726(10) Uani 1 2 d S . .
H5C H 0.5038 0.7500 0.2916 0.109 Uiso 1 2 d SR . .
H5D H 0.5268 0.7500 0.1774 0.109 Uiso 1 2 d SR . .
N1 N 0.6345(3) 0.2500 0.3772(2) 0.0555(10) Uani 1 2 d S . .
N2 N 0.5736(4) 0.2500 0.4792(3) 0.0574(10) Uani 1 2 d S . .
N3 N 0.4312(4) 0.2500 0.4969(3) 0.0566(10) Uani 1 2 d S . .
N4 N 0.3347(3) 0.2500 0.0817(3) 0.0645(11) Uani 1 2 d S . .
N5 N 0.5602(4) 0.2500 -0.0107(2) 0.0596(11) Uani 1 2 d S . .
N6 N 0.7216(3) 0.2500 0.1512(3) 0.0574(10) Uani 1 2 d S . .
N7 N 0.5785(3) 0.2500 0.1787(2) 0.0475(9) Uani 1 2 d S . .
N8 N 0.8258(4) 0.2500 -0.0302(3) 0.0742(13) Uani 1 2 d S . .
C1 C 0.3278(5) 0.2500 0.4024(3) 0.0514(12) Uani 1 2 d S . .
C2 C 0.3786(4) 0.2500 0.2894(3) 0.0442(10) Uani 1 2 d S . .
C3 C 0.2874(4) 0.2500 0.1856(3) 0.0571(13) Uani 1 2 d S . .
H3A H 0.1868 0.2500 0.1900 0.069 Uiso 1 2 calc SR . .
C4 C 0.4818(4) 0.2500 0.0810(3) 0.0497(12) Uani 1 2 d S . .
C5 C 0.6987(4) 0.2500 0.0394(3) 0.0525(12) Uani 1 2 d S . .
C6 C 0.5312(4) 0.2500 0.2880(3) 0.0461(11) Uani 1 2 d S . .
N9 N 0.1381(3) 0.2500 0.6525(3) 0.0641(12) Uani 1 2 d S . .
H9A H 0.2241 0.2500 0.6962 0.077 Uiso 1 2 calc SR . .
H9B H 0.1573 0.2500 0.5789 0.077 Uiso 1 2 calc SR . .
C7 C 0.0559(4) 0.0626(7) 0.6758(3) 0.1043(14) Uani 1 1 d . . .
H7A H 0.0410 0.0577 0.7554 0.125 Uiso 1 1 calc R . .
H7B H 0.1103 -0.0562 0.6563 0.125 Uiso 1 1 calc R . .
H7C H -0.0372 0.0643 0.6310 0.125 Uiso 1 1 calc R . .

loop_
_atom_site_aniso_label
_atom_site_aniso_U_11
_atom_site_aniso_U_22
_atom_site_aniso_U_33
_atom_site_aniso_U_23
_atom_site_aniso_U_13
_atom_site_aniso_U_12
O1 0.079(2) 0.093(3) 0.0384(16) 0.000 -0.0069(15) 0.000
O2 0.0586(19) 0.092(3) 0.0615(19) 0.000 0.0258(15) 0.000
O3 0.051(2) 0.224(5) 0.083(3) 0.000 0.0177(19) 0.000
O4 0.091(3) 0.154(4) 0.052(2) 0.000 0.0358(18) 0.000
O5 0.0672(19) 0.108(3) 0.0418(16) 0.000 0.0004(14) 0.000
N1 0.055(2) 0.080(3) 0.0320(18) 0.000 0.0058(16) 0.000
N2 0.066(3) 0.067(3) 0.038(2) 0.000 0.002(2) 0.000
N3 0.062(2) 0.070(3) 0.039(2) 0.000 0.0150(18) 0.000
N4 0.049(2) 0.101(4) 0.042(2) 0.000 0.0009(17) 0.000
N5 0.057(2) 0.087(3) 0.0354(19) 0.000 0.0078(18) 0.000
N6 0.047(2) 0.085(3) 0.041(2) 0.000 0.0112(16) 0.000
N7 0.043(2) 0.066(3) 0.0340(18) 0.000 0.0070(15) 0.000
N8 0.067(3) 0.106(4) 0.054(3) 0.000 0.026(2) 0.000
C1 0.057(3) 0.050(3) 0.049(3) 0.000 0.014(2) 0.000
C2 0.046(2) 0.046(3) 0.041(2) 0.000 0.0090(18) 0.000
C3 0.045(2) 0.077(4) 0.051(3) 0.000 0.008(2) 0.000
C4 0.054(3) 0.063(4) 0.032(2) 0.000 0.0044(19) 0.000
C5 0.059(3) 0.062(4) 0.039(2) 0.000 0.015(2) 0.000
C6 0.055(3) 0.049(3) 0.034(2) 0.000 0.0063(19) 0.000
N9 0.045(2) 0.098(4) 0.049(2) 0.000 0.0037(16) 0.000
C7 0.102(3) 0.073(3) 0.144(4) 0.027(3) 0.045(3) 0.011(2)

loop_
_atom_type_symbol
_atom_type_description
_atom_type_scat_dispersion_real
_atom_type_scat_dispersion_imag
_atom_type_scat_source
C C 0.0033 0.0016 'International Tables Vol C Tables 4.2.6.8 and 6.1.1.4'
H H 0.0000 0.0000 'International Tables Vol C Tables 4.2.6.8 and 6.1.1.4'
N N 0.0061 0.0033 'International Tables Vol C Tables 4.2.6.8 and 6.1.1.4'
O O 0.0106 0.0060 'International Tables Vol C Tables 4.2.6.8 and 6.1.1.4'

loop_
_geom_angle_atom_site_label_1
_geom_angle_atom_site_label_2
_geom_angle_atom_site_label_3
_geom_angle
_geom_angle_site_symmetry_1
_geom_angle_site_symmetry_3
_geom_angle_publ_flag
H5C O5 H5D 108.5 . . ?
C6 N1 N2 111.5(3) . . ?
O1 N2 N3 116.7(3) . . ?
O1 N2 N1 115.0(3) . . ?
N3 N2 N1 128.3(3) . . ?
N2 N3 C1 118.4(3) . . ?
C3 N4 C4 114.7(3) . . ?
C5 N5 C4 101.6(3) . . ?
C5 N6 N7 99.8(3) . . ?
C4 N7 N6 110.7(3) . . ?
C4 N7 C6 122.3(3) . . ?
N6 N7 C6 127.0(3) . . ?
O3 N8 O4 125.0(4) . . ?
O3 N8 C5 118.1(3) . . ?
O4 N8 C5 117.0(4) . . ?
O2 C1 N3 117.9(4) . . ?
O2 C1 C2 123.6(4) . . ?
N3 C1 C2 118.5(3) . . ?
C6 C2 C3 120.0(3) . . ?
C6 C2 C1 114.8(3) . . ?
C3 C2 C1 125.2(4) . . ?
N4 C3 C2 125.0(4) . . ?
N4 C3 H3A 117.5 . . ?
C2 C3 H3A 117.5 . . ?
N5 C4 N4 127.8(4) . . ?
N5 C4 N7 108.3(3) . . ?
N4 C4 N7 123.9(3) . . ?
N6 C5 N5 119.5(3) . . ?
N6 C5 N8 119.5(4) . . ?
N5 C5 N8 121.0(3) . . ?
N1 C6 N7 117.4(3) . . ?
N1 C6 C2 128.4(3) . . ?
N7 C6 C2 114.2(3) . . ?
C7 N9 C7 111.6(4) 4_565 . ?
C7 N9 H9A 109.3 4_565 . ?
C7 N9 H9A 109.3 . . ?
C7 N9 H9B 109.3 4_565 . ?
C7 N9 H9B 109.3 . . ?
H9A N9 H9B 108.0 . . ?
N9 C7 H7A 109.5 . . ?
N9 C7 H7B 109.5 . . ?
H7A C7 H7B 109.5 . . ?
N9 C7 H7C 109.5 . . ?
H7A C7 H7C 109.5 . . ?
H7B C7 H7C 109.5 . . ?

loop_
_geom_bond_atom_site_label_1
_geom_bond_atom_site_label_2
_geom_bond_distance
_geom_bond_site_symmetry_2
_geom_bond_publ_flag
O1 N2 1.259(4) . ?
O2 C1 1.260(4) . ?
O3 N8 1.216(4) . ?
O4 N8 1.228(4) . ?
O5 H5C 0.8500 . ?
O5 H5D 0.8501 . ?
N1 C6 1.345(4) . ?
N1 N2 1.372(4) . ?
N2 N3 1.344(4) . ?
N3 C1 1.390(5) . ?
N4 C3 1.336(4) . ?
N4 C4 1.352(5) . ?
N5 C5 1.350(5) . ?
N5 C4 1.354(4) . ?
N6 C5 1.312(4) . ?
N6 N7 1.383(4) . ?
N7 C4 1.384(4) . ?
N7 C6 1.396(4) . ?
N8 C5 1.489(5) . ?
C1 C2 1.452(5) . ?
C2 C6 1.403(5) . ?
C2 C3 1.413(5) . ?
C3 H3A 0.9300 . ?
N9 C7 1.473(4) 4_565 ?
N9 C7 1.473(4) . ?
N9 H9A 0.9000 . ?
N9 H9B 0.9000 . ?
C7 H7A 0.9600 . ?
C7 H7B 0.9600 . ?
C7 H7C 0.9600 . ?

loop_
_geom_torsion_atom_site_label_1
_geom_torsion_atom_site_label_2
_geom_torsion_atom_site_label_3
_geom_torsion_atom_site_label_4
_geom_torsion
_geom_torsion_site_symmetry_1
_geom_torsion_site_symmetry_2
_geom_torsion_site_symmetry_3
_geom_torsion_site_symmetry_4
_geom_torsion_publ_flag
C6 N1 N2 O1 180.0 . . . . ?
C6 N1 N2 N3 0.0 . . . . ?
O1 N2 N3 C1 180.0 . . . . ?
N1 N2 N3 C1 0.0 . . . . ?
C5 N6 N7 C4 0.0 . . . . ?
C5 N6 N7 C6 180.0 . . . . ?
N2 N3 C1 O2 180.0 . . . . ?
N2 N3 C1 C2 0.0 . . . . ?
O2 C1 C2 C6 180.0 . . . . ?
N3 C1 C2 C6 0.0 . . . . ?
O2 C1 C2 C3 0.0 . . . . ?
N3 C1 C2 C3 180.0 . . . . ?
C4 N4 C3 C2 0.0 . . . . ?
C6 C2 C3 N4 0.0 . . . . ?
C1 C2 C3 N4 180.0 . . . . ?
C5 N5 C4 N4 180.0 . . . . ?
C5 N5 C4 N7 0.0 . . . . ?
C3 N4 C4 N5 180.0 . . . . ?
C3 N4 C4 N7 0.0 . . . . ?
N6 N7 C4 N5 0.0 . . . . ?
C6 N7 C4 N5 180.0 . . . . ?
N6 N7 C4 N4 180.0 . . . . ?
C6 N7 C4 N4 0.0 . . . . ?
N7 N6 C5 N5 0.0 . . . . ?
N7 N6 C5 N8 180.0 . . . . ?
C4 N5 C5 N6 0.0 . . . . ?
C4 N5 C5 N8 180.0 . . . . ?
O3 N8 C5 N6 0.0 . . . . ?
O4 N8 C5 N6 180.0 . . . . ?
O3 N8 C5 N5 180.0 . . . . ?
O4 N8 C5 N5 0.0 . . . . ?
N2 N1 C6 N7 180.0 . . . . ?
N2 N1 C6 C2 0.0 . . . . ?
C4 N7 C6 N1 180.0 . . . . ?
N6 N7 C6 N1 0.0 . . . . ?
C4 N7 C6 C2 0.0 . . . . ?
N6 N7 C6 C2 180.0 . . . . ?
C3 C2 C6 N1 180.0 . . . . ?
C1 C2 C6 N1 0.0 . . . . ?
C3 C2 C6 N7 0.0 . . . . ?
C1 C2 C6 N7 180.0 . . . . ?
